data_4100078
loop_
_publ_author_name
'Siemeling, Ulrich'
'Rother, Dag'
'Bruhn, Clemens'

_journal_name_full 'Journal of the American Chemical Society'
_journal_paper_doi 10.1021/ja0436244
_journal_year 2005
_chemical_formula_moiety 'C12 H8 Au2 Cl2 Fe N2'
_chemical_formula_sum 'C12 H8 Au2 Cl2 Fe N2'
_chemical_formula_weight 700.89
_space_group_IT_number 14
_symmetry_cell_setting monoclinic
_symmetry_space_group_name_Hall '-P 2yn'
_symmetry_space_group_name_H-M 'P 1 21/n 1'
_cell_angle_alpha 90.00
_cell_angle_beta 94.18(3)
_cell_angle_gamma 90.00
_cell_formula_units_Z 4
_cell_length_a 6.4800(13)
_cell_length_b 9.2740(19)
_cell_length_c 23.403(5)
_cell_measurement_temperature 130(2)
_cell_volume 1402.7(5)
_cod_original_sg_symbol_H-M 'P 21/n'
_cod_database_code 4100078

loop_
_symmetry_equiv_pos_as_xyz
'x, y, z'
'-x+1/2, y+1/2, -z+1/2'
'-x, -y, -z'
'x-1/2, -y-1/2, z-1/2'

loop_
_atom_site_label
_atom_site_type_symbol
_atom_site_fract_x
_atom_site_fract_y
_atom_site_fract_z
_atom_site_U_iso_or_equiv
_atom_site_adp_type
_atom_site_occupancy
_atom_site_symmetry_multiplicity
_atom_site_calc_flag
_atom_site_refinement_flags
_atom_site_disorder_assembly
_atom_site_disorder_group
C1 C 0.776(3) 0.718(2) 0.3275(8) 0.030(4) Uani 1 1 d . . .
C2 C 0.602(3) 0.7697(19) 0.2927(8) 0.030(4) Uani 1 1 d . . .
H2 H 0.4624 0.7392 0.2943 0.036 Uiso 1 1 calc R . .
C3 C 0.674(3) 0.875(2) 0.2553(8) 0.041(5) Uani 1 1 d . . .
H3 H 0.5935 0.9273 0.2268 0.049 Uiso 1 1 calc R . .
C4 C 0.892(3) 0.886(2) 0.2688(8) 0.034(5) Uani 1 1 d . . .
H4 H 0.9813 0.9489 0.2501 0.040 Uiso 1 1 calc R . .
C5 C 0.955(3) 0.793(2) 0.3134(8) 0.029(4) Uani 1 1 d . . .
H5 H 1.0906 0.7825 0.3309 0.035 Uiso 1 1 calc R . .
C6 C 0.693(3) 0.976(2) 0.4221(8) 0.029(4) Uani 1 1 d . . .
C7 C 0.517(3) 1.021(2) 0.3860(9) 0.035(4) Uani 1 1 d . . .
H7 H 0.3780 0.9890 0.3868 0.041 Uiso 1 1 calc R . .
C8 C 0.595(3) 1.126(2) 0.3485(8) 0.037(5) Uani 1 1 d . . .
H8 H 0.5149 1.1742 0.3188 0.044 Uiso 1 1 calc R . .
C9 C 0.805(3) 1.147(2) 0.3617(8) 0.038(5) Uani 1 1 d . . .
H9 H 0.8894 1.2147 0.3435 0.045 Uiso 1 1 calc R . .
C10 C 0.874(3) 1.053(2) 0.4061(8) 0.030(4) Uani 1 1 d . . .
H10 H 1.0120 1.0421 0.4223 0.036 Uiso 1 1 calc R . .
C11 C 0.766(2) 0.537(2) 0.4086(9) 0.031(4) Uani 1 1 d . . .
C12 C 0.702(2) 0.790(2) 0.5025(8) 0.030(4) Uani 1 1 d . . .
Au1 Au 0.78326(10) 0.40174(8) 0.47197(3) 0.0268(2) Uani 1 1 d . . .
Au2 Au 0.71655(9) 0.66172(8) 0.56739(3) 0.0252(2) Uani 1 1 d . . .
Cl1 Cl 0.8008(7) 0.2335(5) 0.5428(2) 0.0340(10) Uani 1 1 d . . .
Cl2 Cl 0.7415(6) 0.5358(5) 0.6513(2) 0.0315(10) Uani 1 1 d . . .
Fe1 Fe 0.7402(3) 0.9356(3) 0.33904(11) 0.0227(5) Uani 1 1 d . . .
N1 N 0.766(2) 0.6193(17) 0.3721(6) 0.026(3) Uani 1 1 d . . .
N2 N 0.696(2) 0.8754(16) 0.4656(6) 0.025(3) Uani 1 1 d . . .

loop_
_atom_site_aniso_label
_atom_site_aniso_U_11
_atom_site_aniso_U_22
_atom_site_aniso_U_33
_atom_site_aniso_U_23
_atom_site_aniso_U_13
_atom_site_aniso_U_12
C1 0.041(10) 0.021(10) 0.029(10) -0.006(9) 0.007(8) 0.008(7)
C2 0.042(10) 0.015(9) 0.031(11) -0.006(9) -0.005(8) -0.005(7)
C3 0.061(12) 0.036(13) 0.024(10) -0.010(10) -0.001(8) 0.033(10)
C4 0.039(10) 0.036(12) 0.028(10) 0.002(10) 0.021(7) -0.004(8)
C5 0.032(9) 0.019(9) 0.036(11) -0.010(9) 0.004(7) 0.010(7)
C6 0.031(9) 0.033(11) 0.023(9) 0.004(9) 0.003(7) -0.004(8)
C7 0.044(10) 0.028(10) 0.033(11) 0.001(10) 0.010(8) 0.012(8)
C8 0.065(13) 0.023(11) 0.022(10) -0.003(9) 0.008(8) -0.008(9)
C9 0.067(13) 0.026(10) 0.019(10) -0.014(9) -0.001(8) 0.006(9)
C10 0.036(9) 0.024(10) 0.031(10) 0.011(9) 0.005(7) -0.012(7)
C11 0.026(9) 0.034(11) 0.033(11) 0.001(10) 0.000(7) -0.006(8)
C12 0.021(8) 0.043(12) 0.027(10) -0.014(10) -0.001(7) -0.004(7)
Au1 0.0313(4) 0.0194(4) 0.0296(4) 0.0017(3) 0.0012(3) -0.0014(3)
Au2 0.0286(3) 0.0230(4) 0.0244(4) 0.0016(3) 0.0045(2) 0.0008(3)
Cl1 0.035(2) 0.032(3) 0.034(3) 0.005(2) -0.0007(18) -0.0046(18)
Cl2 0.034(2) 0.032(2) 0.029(2) 0.009(2) 0.0056(17) 0.0049(18)
Fe1 0.0309(12) 0.0166(13) 0.0212(13) 0.0005(11) 0.0046(9) 0.0021(9)
N1 0.030(7) 0.023(8) 0.024(8) -0.002(8) 0.006(6) 0.006(6)
N2 0.034(7) 0.025(9) 0.019(8) 0.005(7) 0.011(5) -0.009(6)
